data_7155260
loop_
_publ_author_name
'Kuilya, Tapan Kumar'
'Goswami, Rajib Kumar'

_publ_section_title
;
 Total synthesis of cananginone C and structural revision of debilisone A.
;
_journal_issue 37
_journal_name_full 'Organic &amp; biomolecular chemistry'
_journal_page_first 8789
_journal_page_last 8799
_journal_paper_doi 10.1039/c6ob01671e
_journal_volume 14
_journal_year 2016
_chemical_absolute_configuration unk
_chemical_formula_moiety 'C17 H28 O3'
_chemical_formula_sum 'C17 H28 O3'
_chemical_formula_weight 280.39
_chemical_name_systematic
;
 ?
;
_space_group_IT_number 19
_symmetry_cell_setting orthorhombic
_symmetry_space_group_name_Hall 'P 2ac 2ab'
_symmetry_space_group_name_H-M 'P 21 21 21'
_atom_sites_solution_hydrogens geom
_atom_sites_solution_primary direct
_atom_sites_solution_secondary difmap
_audit_creation_method SHELXL-97
_audit_update_record
;
2016-06-28 deposited with the CCDC.
2016-08-22 downloaded from the CCDC.
;
_cell_angle_alpha 90.00
_cell_angle_beta 90.00
_cell_angle_gamma 90.00
_cell_formula_units_Z 4
_cell_length_a 4.672(4)
_cell_length_b 5.359(4)
_cell_length_c 67.02(5)
_cell_measurement_reflns_used 360
_cell_measurement_temperature 150(2)
_cell_measurement_theta_max 25.0
_cell_measurement_theta_min 1.5
_cell_volume 1678(2)
_computing_cell_refinement 'APEX2(Bruker,2007)and SAINT (Bruker,2007)'
_computing_data_collection 'APEX2 (Bruker, 2007)'
_computing_data_reduction 'SAINT(Bruker,2007)and XPREP(Bruker,2007)'
_computing_molecular_graphics
;    
ORTEP-3 for Windows (Farrugia, 1997), DIAMOND (Brandenburg,
1999) and Mercury (Macrae <i>et al.</i>, 2006)
;
_computing_publication_material 'PLATON (Spek, 2009)'
_computing_structure_refinement 'SHELXL-97 (Sheldrick, 1997)'
_computing_structure_solution 'SHELXS97 (Sheldrick, 2008)'
_diffrn_ambient_temperature 150(2)
_diffrn_measured_fraction_theta_full 0.99
_diffrn_measured_fraction_theta_max 0.98
_diffrn_measurement_device_type 'Bruker SMART APEX II CCD area-detector'
_diffrn_measurement_method '\w and \f'
_diffrn_radiation_monochromator graphite
_diffrn_radiation_source 'fine-focus sealed tube'
_diffrn_radiation_type MoK\a
_diffrn_radiation_wavelength 0.71073
_diffrn_reflns_av_R_equivalents 0.0519
_diffrn_reflns_av_sigmaI/netI 0.1171
_diffrn_reflns_limit_h_max 5
_diffrn_reflns_limit_h_min -5
_diffrn_reflns_limit_k_max 5
_diffrn_reflns_limit_k_min -6
_diffrn_reflns_limit_l_max 45
_diffrn_reflns_limit_l_min -67
_diffrn_reflns_number 4177
_diffrn_reflns_theta_full 25.02
_diffrn_reflns_theta_max 24.79
_diffrn_reflns_theta_min 1.22
_exptl_absorpt_coefficient_mu 0.074
_exptl_absorpt_correction_T_max 0.995
_exptl_absorpt_correction_T_min 0.985
_exptl_absorpt_correction_type multi-scan
_exptl_absorpt_process_details SADABS
_exptl_crystal_colour colorless
_exptl_crystal_density_diffrn 1.110
_exptl_crystal_density_method 'not measured'
_exptl_crystal_description block
_exptl_crystal_F_000 616
_exptl_crystal_size_max 0.18
_exptl_crystal_size_mid 0.11
_exptl_crystal_size_min 0.07
_refine_diff_density_max 0.103
_refine_diff_density_min -0.111
_refine_diff_density_rms 0.027
_refine_ls_abs_structure_details 'Flack H D (1983), Acta Cryst. A39, 876-881'
_refine_ls_abs_structure_Flack -3(2)
_refine_ls_extinction_coef 0.033(3)
_refine_ls_extinction_expression Fc^*^=kFc[1+0.001xFc^2^\l^3^/sin(2\q)]^-1/4^
_refine_ls_extinction_method SHELXL
_refine_ls_goodness_of_fit_ref 0.925
_refine_ls_hydrogen_treatment constr
_refine_ls_matrix_type full
_refine_ls_number_parameters 183
_refine_ls_number_reflns 1649
_refine_ls_number_restraints 283
_refine_ls_restrained_S_all 0.854
_refine_ls_R_factor_all 0.1322
_refine_ls_R_factor_gt 0.0478
_refine_ls_shift/su_max 0.001
_refine_ls_shift/su_mean 0.000
_refine_ls_structure_factor_coef Fsqd
_refine_ls_weighting_details 'calc w=1/[\s^2^(Fo^2^)+(0.0229P)^2^+0.0000P] where P=(Fo^2^+2Fc^2^)/3'
_refine_ls_weighting_scheme calc
_refine_ls_wR_factor_gt 0.0595
_refine_ls_wR_factor_ref 0.0760
_reflns_number_gt 832
_reflns_number_total 1649
_reflns_threshold_expression >2sigma(I)
_cod_data_source_file c6ob01671e2.cif
_cod_data_source_block TKRKG
_cod_depositor_comments
;
The following automatic conversions were performed:

'_symmetry_cell_setting' value 'Orthorhombic' changed to
'orthorhombic' according to
/usr/data/users/saulius/crontab/automatic-downloads/rss-feeds/RSC/lib/dictionaries/cif_core.dic
dictionary named 'cif_core.dic' version 2.4.2 from 2011-04-26.

Automatic conversion script
Id: cif_fix_values 4268 2015-11-12 08:31:59Z antanas 

 Adding full bibliography for 7155260.cif.

 Adding full bibliography for 7155260.cif.
;
_cod_original_sg_symbol_H-M P212121
_cod_database_code 7155260

loop_
_symmetry_equiv_pos_as_xyz
'x, y, z'
'-x+1/2, -y, z+1/2'
'-x, y+1/2, -z+1/2'
'x+1/2, -y+1/2, -z'

loop_
_atom_site_label
_atom_site_type_symbol
_atom_site_fract_x
_atom_site_fract_y
_atom_site_fract_z
_atom_site_U_iso_or_equiv
_atom_site_adp_type
_atom_site_occupancy
_atom_site_symmetry_multiplicity
_atom_site_calc_flag
_atom_site_refinement_flags
C2 C 0.4812(9) 1.5849(8) 0.03728(6) 0.0510(12) Uani 1 1 d U
H2 H 0.6596 1.6798 0.0360 0.061 Uiso 1 1 calc R
C5 C 0.3781(8) 1.5806(8) 0.07226(6) 0.0443(12) Uani 1 1 d U
H5 H 0.5361 1.6781 0.0779 0.053 Uiso 1 1 calc R
C8 C 0.2633(9) 1.1257(7) 0.11695(5) 0.0578(14) Uani 1 1 d U
H8A H 0.1559 1.2391 0.1254 0.069 Uiso 1 1 calc R
H8B H 0.1266 1.0200 0.1101 0.069 Uiso 1 1 calc R
C6 C 0.2309(8) 1.4430(7) 0.08898(5) 0.0496(13) Uani 1 1 d U
H6A H 0.0805 1.3403 0.0833 0.059 Uiso 1 1 calc R
H6B H 0.1405 1.5644 0.0977 0.059 Uiso 1 1 calc R
C1 C 0.4956(9) 1.4174(7) 0.05550(6) 0.0531(13) Uani 1 1 d U
H1A H 0.6911 1.3671 0.0582 0.064 Uiso 1 1 calc R
H1B H 0.3789 1.2694 0.0537 0.064 Uiso 1 1 calc R
C7 C 0.4249(8) 1.2769(7) 0.10161(5) 0.0530(13) Uani 1 1 d U
H7A H 0.5283 1.1641 0.0929 0.064 Uiso 1 1 calc R
H7B H 0.5645 1.3806 0.1084 0.064 Uiso 1 1 calc R
C9 C 0.4490(8) 0.9638(7) 0.13003(5) 0.0604(14) Uani 1 1 d U
H9A H 0.5798 1.0695 0.1374 0.072 Uiso 1 1 calc R
H9B H 0.5625 0.8546 0.1216 0.072 Uiso 1 1 calc R
C11 C 0.4590(9) 0.6447(7) 0.15841(6) 0.0655(15) Uani 1 1 d U
H11A H 0.5822 0.7525 0.1662 0.079 Uiso 1 1 calc R
H11B H 0.5810 0.5389 0.1503 0.079 Uiso 1 1 calc R
C3 C 0.4201(8) 1.4512(7) 0.01824(6) 0.0601(14) Uani 1 1 d U
H3A H 0.5700 1.3294 0.0159 0.072 Uiso 1 1 calc R
H3B H 0.2410 1.3612 0.0196 0.072 Uiso 1 1 calc R
C12 C 0.2887(9) 0.4809(7) 0.17250(6) 0.0663(15) Uani 1 1 d U
H12A H 0.1616 0.5861 0.1803 0.080 Uiso 1 1 calc R
H12B H 0.1706 0.3690 0.1647 0.080 Uiso 1 1 calc R
C10 C 0.2791(9) 0.8055(7) 0.14469(6) 0.0670(15) Uani 1 1 d U
H10A H 0.1619 0.9152 0.1528 0.080 Uiso 1 1 calc R
H10B H 0.1512 0.6980 0.1372 0.080 Uiso 1 1 calc R
C14 C 0.2902(9) 0.1552(7) 0.19973(6) 0.0691(15) Uani 1 1 d U
H14A H 0.1481 0.2538 0.2067 0.083 Uiso 1 1 calc R
H14B H 0.1892 0.0377 0.1913 0.083 Uiso 1 1 calc R
C13 C 0.4681(9) 0.3275(7) 0.18666(6) 0.0740(15) Uani 1 1 d U
H13A H 0.5778 0.4388 0.1951 0.089 Uiso 1 1 calc R
H13B H 0.6025 0.2281 0.1790 0.089 Uiso 1 1 calc R
C15 C 0.4650(10) 0.0114(7) 0.21481(6) 0.0926(18) Uani 1 1 d U
H15A H 0.6171 -0.0761 0.2079 0.111 Uiso 1 1 calc R
H15B H 0.5534 0.1287 0.2239 0.111 Uiso 1 1 calc R
C16 C 0.2997(13) -0.1684(10) 0.22629(8) 0.080(2) Uani 1 1 d U
C17 C 0.1584(13) -0.3118(10) 0.23472(8) 0.107(2) Uani 1 1 d U
H17 H 0.0451 -0.4268 0.2415 0.129 Uiso 1 1 calc R
O3 O -0.0014(6) 1.8855(5) 0.06804(4) 0.0632(11) Uani 1 1 d U
O2 O 0.2432(6) 1.7550(5) 0.04154(4) 0.0545(9) Uani 1 1 d U
O1 O 0.4012(6) 1.6099(6) 0.00138(4) 0.0827(12) Uani 1 1 d U
H1 H 0.2493 1.6864 0.0017 0.124 Uiso 1 1 calc R
C4 C 0.1839(10) 1.7538(9) 0.06116(8) 0.0491(15) Uani 1 1 d U

loop_
_atom_site_aniso_label
_atom_site_aniso_U_11
_atom_site_aniso_U_22
_atom_site_aniso_U_33
_atom_site_aniso_U_23
_atom_site_aniso_U_13
_atom_site_aniso_U_12
C2 0.049(3) 0.063(3) 0.041(3) 0.009(3) 0.001(3) 0.003(3)
C5 0.047(3) 0.049(3) 0.038(4) 0.015(3) 0.001(3) -0.009(2)
C8 0.071(3) 0.054(3) 0.048(4) 0.019(3) -0.001(3) 0.001(3)
C6 0.066(3) 0.053(3) 0.030(4) 0.002(3) 0.003(3) 0.001(3)
C1 0.057(3) 0.057(3) 0.045(3) 0.016(3) -0.004(3) 0.002(3)
C7 0.075(3) 0.050(3) 0.034(3) 0.011(2) 0.000(3) -0.005(3)
C9 0.078(3) 0.053(3) 0.049(4) 0.021(3) -0.010(3) 0.005(3)
C11 0.092(4) 0.057(3) 0.048(4) 0.016(3) 0.005(3) -0.002(3)
C3 0.061(3) 0.083(4) 0.036(3) 0.002(3) -0.001(3) 0.001(3)
C12 0.092(4) 0.055(3) 0.051(4) 0.014(3) 0.006(3) -0.003(3)
C10 0.102(4) 0.056(3) 0.043(4) 0.012(3) -0.002(3) 0.002(3)
C14 0.103(4) 0.054(3) 0.050(4) 0.014(3) 0.007(3) 0.003(3)
C13 0.092(4) 0.066(3) 0.064(4) 0.025(3) 0.001(3) 0.003(3)
C15 0.127(5) 0.076(4) 0.075(5) 0.033(3) -0.009(4) -0.005(4)
C16 0.124(6) 0.062(5) 0.054(6) 0.014(3) -0.001(4) 0.014(3)
C17 0.176(7) 0.066(5) 0.080(6) 0.012(4) 0.034(4) -0.002(4)
O3 0.067(2) 0.049(2) 0.073(3) 0.0016(19) 0.004(2) 0.0032(17)
O2 0.0601(19) 0.0601(18) 0.043(2) 0.016(2) -0.002(2) 0.0038(18)
O1 0.068(2) 0.132(3) 0.048(3) 0.028(2) -0.005(2) 0.011(2)
C4 0.056(4) 0.044(3) 0.047(4) 0.009(4) -0.003(3) -0.013(3)

loop_
_atom_type_symbol
_atom_type_description
_atom_type_scat_dispersion_real
_atom_type_scat_dispersion_imag
_atom_type_scat_source
C C 0.0033 0.0016 'International Tables Vol C Tables 4.2.6.8 and 6.1.1.4'
H H 0.0000 0.0000 'International Tables Vol C Tables 4.2.6.8 and 6.1.1.4'
O O 0.0106 0.0060 'International Tables Vol C Tables 4.2.6.8 and 6.1.1.4'

loop_
_geom_angle_atom_site_label_1
_geom_angle_atom_site_label_2
_geom_angle_atom_site_label_3
_geom_angle
O2 C2 C3 108.7(3)
O2 C2 C1 104.1(3)
C3 C2 C1 114.4(4)
O2 C2 H2 109.8
C3 C2 H2 109.8
C1 C2 H2 109.8
C4 C5 C6 113.4(4)
C4 C5 C1 102.0(4)
C6 C5 C1 115.5(3)
C4 C5 H5 108.5
C6 C5 H5 108.5
C1 C5 H5 108.5
C9 C8 C7 114.6(3)
C9 C8 H8A 108.6
C7 C8 H8A 108.6
C9 C8 H8B 108.6
C7 C8 H8B 108.6
H8A C8 H8B 107.6
C5 C6 C7 115.3(3)
C5 C6 H6A 108.5
C7 C6 H6A 108.5
C5 C6 H6B 108.5
C7 C6 H6B 108.5
H6A C6 H6B 107.5
C2 C1 C5 103.7(3)
C2 C1 H1A 111.0
C5 C1 H1A 111.0
C2 C1 H1B 111.0
C5 C1 H1B 111.0
H1A C1 H1B 109.0
C8 C7 C6 113.1(3)
C8 C7 H7A 108.9
C6 C7 H7A 108.9
C8 C7 H7B 108.9
C6 C7 H7B 108.9
H7A C7 H7B 107.8
C8 C9 C10 113.3(3)
C8 C9 H9A 108.9
C10 C9 H9A 108.9
C8 C9 H9B 108.9
C10 C9 H9B 108.9
H9A C9 H9B 107.7
C10 C11 C12 114.6(3)
C10 C11 H11A 108.6
C12 C11 H11A 108.6
C10 C11 H11B 108.6
C12 C11 H11B 108.6
H11A C11 H11B 107.6
O1 C3 C2 113.9(4)
O1 C3 H3A 108.8
C2 C3 H3A 108.8
O1 C3 H3B 108.8
C2 C3 H3B 108.8
H3A C3 H3B 107.7
C13 C12 C11 114.6(4)
C13 C12 H12A 108.6
C11 C12 H12A 108.6
C13 C12 H12B 108.6
C11 C12 H12B 108.6
H12A C12 H12B 107.6
C11 C10 C9 114.8(3)
C11 C10 H10A 108.6
C9 C10 H10A 108.6
C11 C10 H10B 108.6
C9 C10 H10B 108.6
H10A C10 H10B 107.5
C15 C14 C13 113.6(4)
C15 C14 H14A 108.9
C13 C14 H14A 108.9
C15 C14 H14B 108.9
C13 C14 H14B 108.9
H14A C14 H14B 107.7
C12 C13 C14 112.9(4)
C12 C13 H13A 109.0
C14 C13 H13A 109.0
C12 C13 H13B 109.0
C14 C13 H13B 109.0
H13A C13 H13B 107.8
C16 C15 C14 113.9(4)
C16 C15 H15A 108.8
C14 C15 H15A 108.8
C16 C15 H15B 108.8
C14 C15 H15B 108.8
H15A C15 H15B 107.7
C17 C16 C15 176.8(7)
C16 C17 H17 180.0
C4 O2 C2 110.1(4)
C3 O1 H1 109.5
O3 C4 O2 121.2(5)
O3 C4 C5 127.4(5)
O2 C4 C5 111.4(4)

loop_
_geom_bond_atom_site_label_1
_geom_bond_atom_site_label_2
_geom_bond_distance
C2 O2 1.466(4)
C2 C3 1.491(4)
C2 C1 1.517(4)
C2 H2 0.9800
C5 C4 1.496(6)
C5 C6 1.508(4)
C5 C1 1.526(4)
C5 H5 0.9800
C8 C9 1.508(4)
C8 C7 1.511(4)
C8 H8A 0.9700
C8 H8B 0.9700
C6 C7 1.527(4)
C6 H6A 0.9700
C6 H6B 0.9700
C1 H1A 0.9700
C1 H1B 0.9700
C7 H7A 0.9700
C7 H7B 0.9700
C9 C10 1.522(4)
C9 H9A 0.9700
C9 H9B 0.9700
C11 C10 1.514(4)
C11 C12 1.515(4)
C11 H11A 0.9700
C11 H11B 0.9700
C3 O1 1.417(3)
C3 H3A 0.9700
C3 H3B 0.9700
C12 C13 1.510(4)
C12 H12A 0.9700
C12 H12B 0.9700
C10 H10A 0.9700
C10 H10B 0.9700
C14 C15 1.511(4)
C14 C13 1.520(4)
C14 H14A 0.9700
C14 H14B 0.9700
C13 H13A 0.9700
C13 H13B 0.9700
C15 C16 1.455(6)
C15 H15A 0.9700
C15 H15B 0.9700
C16 C17 1.160(6)
C17 H17 0.9300
O3 C4 1.209(5)
O2 C4 1.344(5)
O1 H1 0.8200
